data_7203437
loop_
_publ_author_name
'Baca, Svetlana G.'
'Adams, Harry'
'Ward, Michael D.'

_publ_section_title
;
 Three-component coordination networks based on [Ru(phen)(CN)4]2?
 anions, lanthanide(iii) cations and ancillary oligopyridine ligands
;
_journal_issue 8
_journal_name_full CrystEngComm
_journal_page_first 635
_journal_paper_doi 10.1039/b605990m
_journal_volume 8
_journal_year 2006
_chemical_formula_sum 'C39 H51 N12 O14 Pr Ru1.5'
_chemical_formula_weight 1204.43
_chemical_name_systematic
;
?
;
_space_group_IT_number 62
_symmetry_cell_setting orthorhombic
_symmetry_space_group_name_Hall '-P 2ac 2n'
_symmetry_space_group_name_H-M 'P n m a'
_atom_sites_solution_hydrogens geom
_atom_sites_solution_primary direct
_atom_sites_solution_secondary difmap
_audit_creation_method SHELXL-97
_cell_angle_alpha 90.00
_cell_angle_beta 90.00
_cell_angle_gamma 90.00
_cell_formula_units_Z 8
_cell_length_a 21.5398(8)
_cell_length_b 26.2480(8)
_cell_length_c 17.1392(7)
_cell_measurement_temperature 150(2)
_cell_volume 9690.1(6)
_computing_structure_refinement 'SHELXL-97 (Sheldrick, 1997)'
_computing_structure_solution 'SHELXS-97 (Sheldrick, 1990)'
_diffrn_ambient_temperature 150(2)
_diffrn_measured_fraction_theta_full 0.999
_diffrn_measured_fraction_theta_max 0.999
_diffrn_measurement_device_type 'Bruker Apex 2 CCD area detector'
_diffrn_measurement_method 'phi and omega scans'
_diffrn_radiation_monochromator graphite
_diffrn_radiation_source 'fine-focus sealed tube'
_diffrn_radiation_type MoK\a
_diffrn_radiation_wavelength 0.71073
_diffrn_reflns_av_R_equivalents 0.1617
_diffrn_reflns_av_sigmaI/netI 0.0640
_diffrn_reflns_limit_h_max 26
_diffrn_reflns_limit_h_min -26
_diffrn_reflns_limit_k_max 31
_diffrn_reflns_limit_k_min -32
_diffrn_reflns_limit_l_max 21
_diffrn_reflns_limit_l_min -21
_diffrn_reflns_number 166900
_diffrn_reflns_theta_full 26.26
_diffrn_reflns_theta_max 26.26
_diffrn_reflns_theta_min 1.42
_diffrn_standards_decay_% 0
_diffrn_standards_interval_count 0
_diffrn_standards_interval_time 0
_diffrn_standards_number 0
_exptl_absorpt_coefficient_mu 1.530
_exptl_absorpt_correction_T_max 0.865
_exptl_absorpt_correction_T_min 0.722
_exptl_absorpt_correction_type multi-scan
_exptl_absorpt_process_details sadabs
_exptl_crystal_colour orange
_exptl_crystal_density_diffrn 1.651
_exptl_crystal_density_method 'not measured'
_exptl_crystal_description block
_exptl_crystal_F_000 4848
_exptl_crystal_size_max 0.2
_exptl_crystal_size_mid 0.1
_exptl_crystal_size_min 0.1
_refine_diff_density_max 4.607
_refine_diff_density_min -1.891
_refine_diff_density_rms 0.208
_refine_ls_extinction_method none
_refine_ls_goodness_of_fit_ref 1.102
_refine_ls_hydrogen_treatment constr
_refine_ls_matrix_type full
_refine_ls_number_parameters 634
_refine_ls_number_reflns 10016
_refine_ls_number_restraints 4
_refine_ls_restrained_S_all 1.102
_refine_ls_R_factor_all 0.1216
_refine_ls_R_factor_gt 0.0797
_refine_ls_shift/su_max 0.001
_refine_ls_shift/su_mean 0.000
_refine_ls_structure_factor_coef Fsqd
_refine_ls_weighting_details 'calc w=1/[\s^2^(Fo^2^)+(0.0624P)^2^+208.1100P] where P=(Fo^2^+2Fc^2^)/3'
_refine_ls_weighting_scheme calc
_refine_ls_wR_factor_gt 0.1964
_refine_ls_wR_factor_ref 0.2167
_reflns_number_gt 6509
_reflns_number_total 10016
_reflns_threshold_expression >2sigma(I)
_cod_data_source_file b605990m.txt
_cod_data_source_block imw451s
_cod_original_sg_symbol_H-M Pnma
_cod_original_formula_sum 'C39 H51 N12 O14 Pr Ru1.50'
_cod_database_code 7203437

loop_
_symmetry_equiv_pos_as_xyz
'x, y, z'
'-x+1/2, -y, z+1/2'
'-x, y+1/2, -z'
'x+1/2, -y+1/2, -z+1/2'
'-x, -y, -z'
'x-1/2, y, -z-1/2'
'x, -y-1/2, z'
'-x-1/2, y-1/2, z-1/2'

loop_
_atom_site_label
_atom_site_type_symbol
_atom_site_fract_x
_atom_site_fract_y
_atom_site_fract_z
_atom_site_U_iso_or_equiv
_atom_site_adp_type
_atom_site_occupancy
_atom_site_symmetry_multiplicity
_atom_site_calc_flag
_atom_site_refinement_flags
_atom_site_disorder_assembly
_atom_site_disorder_group
Pr1 Pr 0.21314(2) 0.42476(2) 0.74613(3) 0.02211(16) Uani 1 1 d . . .
Ru1 Ru 0.21207(6) 0.2500 0.07547(7) 0.0246(3) Uani 1 2 d S . .
Ru2 Ru -0.04346(3) 0.47197(3) 0.75395(5) 0.02012(19) Uani 1 1 d . . .
C1 C -0.0314(5) 0.5313(5) 0.9133(6) 0.031(3) Uani 1 1 d . . .
H1A H -0.0404 0.4998 0.9379 0.037 Uiso 1 1 calc R . .
C2 C -0.0245(6) 0.5732(5) 0.9595(7) 0.043(3) Uani 1 1 d . . .
H2A H -0.0315 0.5708 1.0141 0.051 Uiso 1 1 calc R . .
C3 C -0.0071(6) 0.6195(5) 0.9265(8) 0.044(3) Uani 1 1 d . . .
H3A H 0.0003 0.6486 0.9583 0.053 Uiso 1 1 calc R . .
C4 C -0.0008(5) 0.6221(5) 0.8456(7) 0.032(3) Uani 1 1 d . . .
C5 C 0.0171(6) 0.6675(5) 0.8058(8) 0.041(3) Uani 1 1 d . . .
H5A H 0.0257 0.6974 0.8351 0.049 Uiso 1 1 calc R . .
C6 C 0.0221(6) 0.6688(5) 0.7273(8) 0.041(3) Uani 1 1 d . . .
H6A H 0.0336 0.6998 0.7024 0.049 Uiso 1 1 calc R . .
C7 C 0.0104(5) 0.6244(4) 0.6808(7) 0.030(3) Uani 1 1 d . . .
C8 C 0.0138(5) 0.6225(5) 0.5997(7) 0.037(3) Uani 1 1 d . . .
H8A H 0.0260 0.6520 0.5714 0.044 Uiso 1 1 calc R . .
C9 C -0.0004(6) 0.5787(5) 0.5603(8) 0.045(3) Uani 1 1 d . . .
H9A H 0.0020 0.5775 0.5050 0.054 Uiso 1 1 calc R . .
C10 C -0.0184(5) 0.5359(5) 0.6023(7) 0.031(3) Uani 1 1 d . . .
H10A H -0.0289 0.5060 0.5739 0.037 Uiso 1 1 calc R . .
C11 C -0.0073(5) 0.5782(4) 0.7183(7) 0.028(2) Uani 1 1 d . . .
C12 C -0.0114(5) 0.5768(4) 0.8013(7) 0.029(2) Uani 1 1 d . . .
C13 C -0.0588(5) 0.4224(4) 0.6696(6) 0.025(2) Uani 1 1 d . . .
C14 C -0.1375(5) 0.4849(4) 0.7599(6) 0.025(2) Uani 1 1 d . . .
C15 C -0.0588(5) 0.4176(4) 0.8306(6) 0.026(2) Uani 1 1 d . . .
C16 C 0.0488(4) 0.4493(4) 0.7510(6) 0.023(2) Uani 1 1 d . . .
C17 C 0.1929(5) 0.4599(6) 0.9407(7) 0.045(3) Uani 1 1 d . . .
H17A H 0.2066 0.4256 0.9455 0.053 Uiso 1 1 calc R . .
C18 C 0.1751(6) 0.4856(7) 1.0086(8) 0.055(4) Uani 1 1 d . . .
H18A H 0.1761 0.4698 1.0584 0.066 Uiso 1 1 calc R . .
C19 C 0.1560(7) 0.5351(8) 0.9989(10) 0.066(5) Uani 1 1 d . . .
H19A H 0.1444 0.5541 1.0438 0.079 Uiso 1 1 calc R . .
C20 C 0.1530(6) 0.5586(7) 0.9264(10) 0.062(4) Uani 1 1 d . . .
H20A H 0.1382 0.5925 0.9204 0.075 Uiso 1 1 calc R . .
C21 C 0.1732(5) 0.5295(5) 0.8622(8) 0.039(3) Uani 1 1 d . . .
C22 C 0.1740(6) 0.5530(5) 0.7834(9) 0.043(3) Uani 1 1 d . . .
C23 C 0.1691(6) 0.6055(6) 0.7723(12) 0.064(5) Uani 1 1 d . . .
H23A H 0.1659 0.6276 0.8160 0.076 Uiso 1 1 calc R . .
C24 C 0.1689(6) 0.6243(5) 0.7015(12) 0.062(5) Uani 1 1 d . . .
H24A H 0.1671 0.6602 0.6942 0.074 Uiso 1 1 calc R . .
C25 C 0.1714(6) 0.5918(6) 0.6361(11) 0.056(4) Uani 1 1 d . . .
H25A H 0.1699 0.6053 0.5847 0.067 Uiso 1 1 calc R . .
C26 C 0.1762(5) 0.5395(5) 0.6486(8) 0.041(3) Uani 1 1 d . . .
C27 C 0.1774(5) 0.5022(5) 0.5841(8) 0.040(3) Uani 1 1 d . . .
C28 C 0.1614(6) 0.5179(7) 0.5076(9) 0.062(5) Uani 1 1 d . . .
H28A H 0.1470 0.5512 0.4960 0.074 Uiso 1 1 calc R . .
C29 C 0.1686(7) 0.4800(9) 0.4504(9) 0.069(5) Uani 1 1 d . . .
H29A H 0.1579 0.4885 0.3982 0.083 Uiso 1 1 calc R . .
C30 C 0.1891(7) 0.4336(8) 0.4638(9) 0.068(5) Uani 1 1 d . . .
H30A H 0.1948 0.4098 0.4226 0.081 Uiso 1 1 calc R . .
C31 C 0.2022(7) 0.4204(7) 0.5424(8) 0.057(4) Uani 1 1 d . . .
H31A H 0.2157 0.3868 0.5541 0.068 Uiso 1 1 calc R . .
C32 C 0.1797(6) 0.3514(5) 0.1608(8) 0.037(3) Uani 1 1 d . . .
H32A H 0.1941 0.3682 0.1152 0.045 Uiso 1 1 calc R . .
C33 C 0.1602(6) 0.3810(5) 0.2238(8) 0.046(3) Uani 1 1 d . . .
H33A H 0.1613 0.4171 0.2209 0.055 Uiso 1 1 calc R . .
C34 C 0.1396(6) 0.3573(5) 0.2897(9) 0.047(4) Uani 1 1 d . . .
H34A H 0.1258 0.3770 0.3328 0.057 Uiso 1 1 calc R . .
C35 C 0.1387(5) 0.3042(5) 0.2941(7) 0.039(3) Uani 1 1 d . . .
C36 C 0.1177(6) 0.2758(5) 0.3611(7) 0.047(3) Uani 1 1 d . . .
H36A H 0.1036 0.2936 0.4060 0.056 Uiso 1 1 calc R . .
C37 C 0.1585(5) 0.2765(4) 0.2284(7) 0.031(3) Uani 1 1 d . . .
C38 C 0.2405(5) 0.3036(5) 0.0029(7) 0.034(3) Uani 1 1 d . . .
C39 C 0.1281(9) 0.2500 0.0219(10) 0.039(4) Uani 1 2 d S . .
C40 C 0.2978(7) 0.2500 0.1261(9) 0.025(3) Uani 1 2 d S . .
N1 N -0.0262(4) 0.5317(3) 0.8344(5) 0.0229(19) Uani 1 1 d . . .
N2 N -0.0218(4) 0.5342(3) 0.6798(5) 0.0234(19) Uani 1 1 d . . .
N3 N -0.0672(5) 0.3850(4) 0.8758(6) 0.037(2) Uani 1 1 d . . .
N4 N -0.0680(4) 0.3923(4) 0.6207(6) 0.031(2) Uani 1 1 d . . .
N5 N -0.1919(4) 0.4831(3) 0.7643(5) 0.026(2) Uani 1 1 d . . .
N6 N 0.0969(4) 0.4356(4) 0.7483(6) 0.033(2) Uani 1 1 d . . .
N7 N 0.1961(5) 0.4547(4) 0.6013(6) 0.040(3) Uani 1 1 d . . .
N8 N 0.1801(4) 0.5199(4) 0.7221(6) 0.037(2) Uani 1 1 d . . .
N9 N 0.1917(4) 0.4808(4) 0.8694(5) 0.033(2) Uani 1 1 d . . .
N10 N 0.1791(4) 0.3007(3) 0.1618(5) 0.028(2) Uani 1 1 d . . .
N11 N 0.2585(5) 0.3359(5) -0.0373(7) 0.049(3) Uani 1 1 d . . .
N12 N 0.0776(7) 0.2500 -0.0072(10) 0.048(4) Uani 1 2 d S . .
N13 N 0.3465(6) 0.2500 0.1571(8) 0.032(3) Uani 1 2 d S . .
O1 O 0.2930(4) 0.3964(3) 0.8429(5) 0.040(2) Uani 1 1 d . . .
O2 O 0.1720(4) 0.3591(4) 0.8406(5) 0.051(3) Uani 1 1 d . . .
O3 O 0.2949(4) 0.3751(3) 0.6719(5) 0.039(2) Uani 1 1 d . . .
O4 O 0.1670(4) 0.3471(3) 0.6755(5) 0.045(2) Uani 1 1 d . . .
O5 O 0.0572(5) 0.2500 0.5381(7) 0.039(3) Uani 1 2 d S . .
O6 O 0.9492(5) 0.2500 0.4510(7) 0.036(3) Uani 1 2 d S . .
O7 O 0.9972(6) 0.2500 0.7557(8) 0.054(4) Uani 1 2 d S . .
O8 O 0.9506(6) 0.2500 0.0206(12) 0.076(5) Uani 1 2 d S . .
O9 O 0.0553(5) 0.3294(5) 0.8740(9) 0.103(5) Uani 1 1 d . . .
O10 O 0.1986(8) 0.2500 0.7424(14) 0.107(7) Uani 1 2 d S . .
O11 O 0.2926(10) 0.2500 0.3200(11) 0.101(6) Uani 1 2 d S . .
O12 O 0.3864(8) 0.2977(6) 0.9297(10) 0.039(3) Uiso 0.50 1 d PU A 1
O12' O 0.4022(8) 0.2887(7) 0.8355(10) 0.041(3) Uiso 0.50 1 d PU B 2
O13 O 0.0409(8) 0.3235(7) 0.6566(10) 0.041(3) Uiso 0.50 1 d PU C 1
O13' O 0.0639(8) 0.3458(7) 0.6043(10) 0.045(3) Uiso 0.50 1 d PU D 2
O14 O 0.6869(8) 0.2729(6) 0.9549(10) 0.046(5) Uani 0.50 1 d P . .
O15 O 0.8502(9) 0.3117(7) 0.0711(11) 0.051(4) Uiso 0.50 1 d PU E 1
O15' O 0.8789(9) 0.3324(7) 0.0072(11) 0.049(4) Uiso 0.50 1 d PU F 2
O16 O 0.7633(9) 0.3166(7) 0.0728(11) 0.053(5) Uiso 0.50 1 d P . .
O17 O 0.3171(10) 0.2757(7) 0.7168(14) 0.065(6) Uani 0.50 1 d P . .
O18 O 0.4127(9) 0.2775(7) 0.6344(14) 0.064(6) Uani 0.50 1 d P . .
O19 O 0.758(3) 0.322(2) 0.964(3) 0.201(15) Uiso 0.50 1 d PU G 1
O19' O 0.774(3) 0.299(2) 0.926(3) 0.201(15) Uiso 0.50 1 d PU H 2

loop_
_atom_site_aniso_label
_atom_site_aniso_U_11
_atom_site_aniso_U_22
_atom_site_aniso_U_33
_atom_site_aniso_U_23
_atom_site_aniso_U_13
_atom_site_aniso_U_12
Pr1 0.0149(3) 0.0268(3) 0.0246(3) 0.0026(2) 0.0001(2) -0.0019(2)
Ru1 0.0197(6) 0.0297(6) 0.0243(6) 0.000 0.0011(5) 0.000
Ru2 0.0125(4) 0.0224(4) 0.0254(4) -0.0006(4) 0.0009(3) -0.0016(3)
C1 0.034(6) 0.033(6) 0.025(6) 0.002(5) -0.002(5) 0.008(5)
C2 0.057(8) 0.044(7) 0.027(6) 0.000(6) -0.015(6) 0.007(7)
C3 0.053(8) 0.033(7) 0.046(8) -0.018(6) -0.020(7) 0.006(6)
C4 0.015(5) 0.035(6) 0.047(7) -0.004(5) -0.005(5) 0.000(5)
C5 0.033(7) 0.032(7) 0.057(8) -0.004(6) -0.011(6) -0.006(6)
C6 0.036(7) 0.025(6) 0.062(9) 0.007(6) 0.002(6) -0.010(5)
C7 0.030(6) 0.021(5) 0.040(7) 0.005(5) -0.002(5) 0.000(5)
C8 0.020(6) 0.042(7) 0.049(8) 0.008(6) 0.006(5) -0.003(5)
C9 0.044(8) 0.053(8) 0.037(7) 0.001(6) 0.004(6) 0.015(7)
C10 0.017(5) 0.036(6) 0.039(7) -0.002(5) 0.004(5) 0.005(5)
C11 0.022(6) 0.022(5) 0.040(6) 0.001(5) -0.005(5) 0.001(5)
C12 0.018(5) 0.027(6) 0.043(7) -0.005(5) -0.002(5) 0.003(5)
C13 0.015(5) 0.034(6) 0.027(6) 0.001(5) 0.000(4) 0.001(5)
C14 0.037(6) 0.021(5) 0.017(5) -0.006(4) 0.001(4) -0.009(4)
C15 0.023(6) 0.028(6) 0.028(6) -0.002(5) 0.000(4) 0.007(5)
C16 0.011(5) 0.034(5) 0.024(5) 0.001(5) -0.001(5) -0.016(4)
C17 0.022(6) 0.075(10) 0.036(7) -0.006(7) -0.001(5) 0.003(6)
C18 0.024(7) 0.104(14) 0.035(7) -0.013(8) 0.007(6) -0.007(8)
C19 0.035(8) 0.106(15) 0.057(10) -0.031(10) -0.004(7) -0.001(9)
C20 0.024(7) 0.082(11) 0.080(12) -0.027(10) -0.002(7) 0.008(7)
C21 0.021(6) 0.046(8) 0.051(8) -0.023(6) 0.005(5) 0.007(5)
C22 0.021(6) 0.034(7) 0.073(9) -0.015(7) -0.007(6) 0.006(5)
C23 0.028(7) 0.036(8) 0.126(16) -0.007(9) -0.012(8) 0.003(6)
C24 0.017(6) 0.030(8) 0.138(17) 0.017(10) 0.000(8) 0.002(6)
C25 0.020(6) 0.053(9) 0.094(12) 0.025(9) 0.004(7) 0.007(6)
C26 0.018(6) 0.044(7) 0.061(9) 0.030(7) -0.002(6) 0.001(5)
C27 0.016(6) 0.059(8) 0.045(7) 0.028(7) -0.007(5) -0.002(5)
C28 0.028(7) 0.110(14) 0.048(9) 0.032(9) -0.005(6) -0.022(8)
C29 0.030(8) 0.137(18) 0.040(9) 0.019(11) -0.005(6) -0.012(10)
C30 0.036(8) 0.125(17) 0.042(9) -0.018(10) 0.004(7) -0.022(10)
C31 0.047(9) 0.084(11) 0.040(8) -0.013(8) 0.003(6) -0.021(8)
C32 0.033(7) 0.034(7) 0.046(7) 0.005(6) 0.003(6) 0.000(5)
C33 0.047(8) 0.032(7) 0.060(9) -0.005(6) -0.003(7) 0.010(6)
C34 0.026(7) 0.054(9) 0.061(9) -0.031(7) 0.001(6) 0.006(6)
C35 0.019(6) 0.058(8) 0.038(7) -0.005(6) -0.004(5) 0.000(6)
C36 0.034(7) 0.072(9) 0.035(7) -0.006(6) 0.004(6) 0.010(6)
C37 0.022(6) 0.037(6) 0.034(6) -0.003(5) 0.000(5) -0.001(5)
C38 0.025(6) 0.040(7) 0.037(7) 0.003(6) 0.003(5) 0.004(5)
C39 0.045(11) 0.040(10) 0.033(9) 0.000 -0.010(8) 0.000
C40 0.024(8) 0.023(8) 0.027(8) 0.000 0.001(6) 0.000
N1 0.010(4) 0.031(5) 0.027(5) -0.002(4) -0.004(3) -0.001(4)
N2 0.015(4) 0.029(5) 0.026(5) 0.003(4) 0.002(4) 0.001(4)
N3 0.032(6) 0.035(6) 0.045(6) 0.001(5) 0.005(5) 0.002(5)
N4 0.015(5) 0.039(6) 0.040(6) -0.013(5) 0.000(4) -0.003(4)
N5 0.005(4) 0.030(5) 0.041(6) -0.004(4) 0.003(4) 0.002(3)
N6 0.014(4) 0.041(5) 0.042(5) 0.000(5) -0.005(4) -0.009(4)
N7 0.029(6) 0.059(7) 0.033(6) 0.001(5) 0.004(4) -0.003(5)
N8 0.024(5) 0.032(5) 0.054(6) -0.002(5) 0.006(5) -0.002(4)
N9 0.020(5) 0.055(7) 0.026(5) -0.009(5) -0.004(4) 0.000(4)
N10 0.023(5) 0.027(5) 0.033(5) -0.001(4) 0.001(4) 0.006(4)
N11 0.024(5) 0.071(8) 0.050(7) 0.030(6) 0.001(5) 0.002(5)
N12 0.026(8) 0.065(11) 0.051(10) 0.000 -0.001(7) 0.000
N13 0.018(7) 0.041(8) 0.038(8) 0.000 -0.006(6) 0.000
O1 0.025(4) 0.054(5) 0.041(5) 0.021(4) -0.011(4) -0.009(4)
O2 0.029(5) 0.068(6) 0.055(6) 0.030(5) -0.003(4) -0.009(4)
O3 0.033(5) 0.041(5) 0.043(5) -0.009(4) 0.008(4) 0.002(4)
O4 0.032(5) 0.046(5) 0.058(6) -0.016(4) 0.016(4) -0.013(4)
O5 0.025(6) 0.050(8) 0.041(7) 0.000 0.004(5) 0.000
O6 0.021(6) 0.041(7) 0.046(7) 0.000 0.000(5) 0.000
O7 0.040(8) 0.064(9) 0.059(9) 0.000 -0.002(7) 0.000
O8 0.029(8) 0.055(10) 0.143(16) 0.000 -0.009(9) 0.000
O9 0.029(6) 0.112(10) 0.168(13) 0.091(10) 0.026(7) 0.006(6)
O10 0.052(11) 0.095(14) 0.17(2) 0.000 -0.025(13) 0.000
O11 0.092(15) 0.135(18) 0.075(12) 0.000 -0.031(11) 0.000
O14 0.034(9) 0.055(11) 0.049(10) -0.001(8) -0.012(8) 0.009(8)
O17 0.063(14) 0.038(10) 0.096(16) -0.006(11) -0.026(12) -0.006(10)
O18 0.040(11) 0.059(13) 0.093(16) 0.008(11) -0.004(11) -0.014(10)

loop_
_atom_type_symbol
_atom_type_description
_atom_type_scat_dispersion_real
_atom_type_scat_dispersion_imag
_atom_type_scat_source
C C 0.0033 0.0016 'International Tables Vol C Tables 4.2.6.8 and 6.1.1.4'
H H 0.0000 0.0000 'International Tables Vol C Tables 4.2.6.8 and 6.1.1.4'
N N 0.0061 0.0033 'International Tables Vol C Tables 4.2.6.8 and 6.1.1.4'
O O 0.0106 0.0060 'International Tables Vol C Tables 4.2.6.8 and 6.1.1.4'
Ru Ru -1.2594 0.8363 'International Tables Vol C Tables 4.2.6.8 and 6.1.1.4'
Pr Pr -0.2180 2.8214 'International Tables Vol C Tables 4.2.6.8 and 6.1.1.4'

loop_
_geom_angle_atom_site_label_1
_geom_angle_atom_site_label_2
_geom_angle_atom_site_label_3
_geom_angle
_geom_angle_site_symmetry_1
_geom_angle_site_symmetry_3
_geom_angle_publ_flag
O1 Pr1 N6 135.0(3) . . ?
O1 Pr1 O2 67.2(3) . . ?
N6 Pr1 O2 73.7(3) . . ?
O1 Pr1 O3 72.7(3) . . ?
N6 Pr1 O3 139.1(3) . . ?
O2 Pr1 O3 102.4(3) . . ?
O1 Pr1 N5 71.0(3) . 6_657 ?
N6 Pr1 N5 136.6(3) . 6_657 ?
O2 Pr1 N5 137.1(3) . 6_657 ?
O3 Pr1 N5 73.6(3) . 6_657 ?
O1 Pr1 O4 110.0(3) . . ?
N6 Pr1 O4 73.3(3) . . ?
O2 Pr1 O4 68.0(3) . . ?
O3 Pr1 O4 67.9(3) . . ?
N5 Pr1 O4 138.6(3) 6_657 . ?
O1 Pr1 N9 75.7(3) . . ?
N6 Pr1 N9 75.5(3) . . ?
O2 Pr1 N9 78.7(3) . . ?
O3 Pr1 N9 144.9(3) . . ?
N5 Pr1 N9 82.0(3) 6_657 . ?
O4 Pr1 N9 139.3(3) . . ?
O1 Pr1 N8 124.9(3) . . ?
N6 Pr1 N8 68.1(3) . . ?
O2 Pr1 N8 130.8(3) . . ?
O3 Pr1 N8 126.7(3) . . ?
N5 Pr1 N8 68.7(3) 6_657 . ?
O4 Pr1 N8 125.1(3) . . ?
N9 Pr1 N8 62.9(3) . . ?
O1 Pr1 N7 144.1(3) . . ?
N6 Pr1 N7 80.9(3) . . ?
O2 Pr1 N7 139.5(3) . . ?
O3 Pr1 N7 77.1(3) . . ?
N5 Pr1 N7 82.4(3) 6_657 . ?
O4 Pr1 N7 74.8(3) . . ?
N9 Pr1 N7 124.7(3) . . ?
N8 Pr1 N7 62.0(3) . . ?
C38 Ru1 C38 90.9(7) 7_565 . ?
C38 Ru1 C39 89.5(5) 7_565 . ?
C38 Ru1 C39 89.5(5) . . ?
C38 Ru1 C40 89.3(4) 7_565 . ?
C38 Ru1 C40 89.3(4) . . ?
C39 Ru1 C40 178.3(7) . . ?
C38 Ru1 N10 173.6(4) 7_565 . ?
C38 Ru1 N10 95.6(4) . . ?
C39 Ru1 N10 91.0(5) . . ?
C40 Ru1 N10 90.4(4) . . ?
C38 Ru1 N10 95.6(4) 7_565 7_565 ?
C38 Ru1 N10 173.6(4) . 7_565 ?
C39 Ru1 N10 91.0(5) . 7_565 ?
C40 Ru1 N10 90.4(4) . 7_565 ?
N10 Ru1 N10 78.0(5) . 7_565 ?
C15 Ru2 C13 89.0(4) . . ?
C15 Ru2 C14 85.5(4) . . ?
C13 Ru2 C14 88.9(4) . . ?
C15 Ru2 C16 88.2(4) . . ?
C13 Ru2 C16 87.3(4) . . ?
C14 Ru2 C16 172.7(4) . . ?
C15 Ru2 N1 97.6(4) . . ?
C13 Ru2 N1 173.4(4) . . ?
C14 Ru2 N1 91.1(3) . . ?
C16 Ru2 N1 93.4(4) . . ?
C15 Ru2 N2 174.4(4) . . ?
C13 Ru2 N2 96.0(4) . . ?
C14 Ru2 N2 96.9(4) . . ?
C16 Ru2 N2 89.8(4) . . ?
N1 Ru2 N2 77.4(3) . . ?
N1 C1 C2 124.3(11) . . ?
N1 C1 H1A 117.8 . . ?
C2 C1 H1A 117.8 . . ?
C1 C2 C3 119.9(12) . . ?
C1 C2 H2A 120.1 . . ?
C3 C2 H2A 120.1 . . ?
C2 C3 C4 118.2(11) . . ?
C2 C3 H3A 120.9 . . ?
C4 C3 H3A 120.9 . . ?
C3 C4 C5 122.9(11) . . ?
C3 C4 C12 118.1(11) . . ?
C5 C4 C12 118.9(11) . . ?
C6 C5 C4 121.4(12) . . ?
C6 C5 H5A 119.3 . . ?
C4 C5 H5A 119.3 . . ?
C5 C6 C7 121.3(11) . . ?
C5 C6 H6A 119.4 . . ?
C7 C6 H6A 119.4 . . ?
C8 C7 C11 115.7(11) . . ?
C8 C7 C6 125.1(11) . . ?
C11 C7 C6 119.2(11) . . ?
C9 C8 C7 120.7(12) . . ?
C9 C8 H8A 119.6 . . ?
C7 C8 H8A 119.6 . . ?
C8 C9 C10 119.1(12) . . ?
C8 C9 H9A 120.4 . . ?
C10 C9 H9A 120.4 . . ?
N2 C10 C9 124.0(11) . . ?
N2 C10 H10A 118.0 . . ?
C9 C10 H10A 118.0 . . ?
N2 C11 C7 124.3(10) . . ?
N2 C11 C12 116.5(10) . . ?
C7 C11 C12 119.3(10) . . ?
N1 C12 C11 117.1(10) . . ?
N1 C12 C4 123.0(11) . . ?
C11 C12 C4 119.9(11) . . ?
N4 C13 Ru2 178.6(10) . . ?
N5 C14 Ru2 168.2(9) . . ?
N3 C15 Ru2 179.2(11) . . ?
N6 C16 Ru2 177.3(10) . . ?
N9 C17 C18 123.8(14) . . ?
N9 C17 H17A 118.1 . . ?
C18 C17 H17A 118.1 . . ?
C19 C18 C17 116.0(15) . . ?
C19 C18 H18A 122.0 . . ?
C17 C18 H18A 122.0 . . ?
C18 C19 C20 122.9(15) . . ?
C18 C19 H19A 118.6 . . ?
C20 C19 H19A 118.6 . . ?
C19 C20 C21 116.3(16) . . ?
C19 C20 H20A 121.8 . . ?
C21 C20 H20A 121.8 . . ?
N9 C21 C20 122.4(14) . . ?
N9 C21 C22 118.5(10) . . ?
C20 C21 C22 119.2(13) . . ?
N8 C22 C23 122.0(15) . . ?
N8 C22 C21 115.7(11) . . ?
C23 C22 C21 122.4(14) . . ?
C24 C23 C22 120.0(17) . . ?
C24 C23 H23A 120.0 . . ?
C22 C23 H23A 120.0 . . ?
C23 C24 C25 120.5(14) . . ?
C23 C24 H24A 119.7 . . ?
C25 C24 H24A 119.7 . . ?
C26 C25 C24 118.5(15) . . ?
C26 C25 H25A 120.7 . . ?
C24 C25 H25A 120.7 . . ?
N8 C26 C25 121.2(14) . . ?
N8 C26 C27 116.2(11) . . ?
C25 C26 C27 122.7(13) . . ?
N7 C27 C28 123.1(15) . . ?
N7 C27 C26 117.2(10) . . ?
C28 C27 C26 119.7(13) . . ?
C29 C28 C27 114.4(16) . . ?
C29 C28 H28A 122.8 . . ?
C27 C28 H28A 122.8 . . ?
C30 C29 C28 124.7(16) . . ?
C30 C29 H29A 117.6 . . ?
C28 C29 H29A 117.6 . . ?
C29 C30 C31 117.3(17) . . ?
C29 C30 H30A 121.3 . . ?
C31 C30 H30A 121.3 . . ?
N7 C31 C30 121.6(17) . . ?
N7 C31 H31A 119.2 . . ?
C30 C31 H31A 119.2 . . ?
N10 C32 C33 122.9(12) . . ?
N10 C32 H32A 118.6 . . ?
C33 C32 H32A 118.6 . . ?
C34 C33 C32 119.1(12) . . ?
C34 C33 H33A 120.5 . . ?
C32 C33 H33A 120.5 . . ?
C33 C34 C35 120.3(12) . . ?
C33 C34 H34A 119.8 . . ?
C35 C34 H34A 119.8 . . ?
C34 C35 C37 117.9(12) . . ?
C34 C35 C36 124.3(12) . . ?
C37 C35 C36 117.7(12) . . ?
C36 C36 C35 121.2(8) 7_565 . ?
C36 C36 H36A 119.4 7_565 . ?
C35 C36 H36A 119.4 . . ?
N10 C37 C37 117.3(6) . 7_565 ?
N10 C37 C35 121.6(11) . . ?
C37 C37 C35 121.1(7) 7_565 . ?
N11 C38 Ru1 177.3(12) . . ?
N12 C39 Ru1 177.8(16) . . ?
N13 C40 Ru1 178.3(13) . . ?
C12 N1 C1 116.4(9) . . ?
C12 N1 Ru2 114.6(7) . . ?
C1 N1 Ru2 128.9(8) . . ?
C10 N2 C11 116.2(10) . . ?
C10 N2 Ru2 129.4(8) . . ?
C11 N2 Ru2 114.3(7) . . ?
C14 N5 Pr1 144.7(8) . 6_557 ?
C16 N6 Pr1 167.3(9) . . ?
C27 N7 C31 118.7(12) . . ?
C27 N7 Pr1 121.8(8) . . ?
C31 N7 Pr1 119.3(10) . . ?
C26 N8 C22 117.6(11) . . ?
C26 N8 Pr1 121.3(8) . . ?
C22 N8 Pr1 120.6(9) . . ?
C17 N9 C21 118.6(11) . . ?
C17 N9 Pr1 120.2(9) . . ?
C21 N9 Pr1 120.8(8) . . ?
C32 N10 C37 118.3(10) . . ?
C32 N10 Ru1 128.1(8) . . ?
C37 N10 Ru1 113.5(7) . . ?

loop_
_geom_bond_atom_site_label_1
_geom_bond_atom_site_label_2
_geom_bond_distance
_geom_bond_site_symmetry_2
_geom_bond_publ_flag
Pr1 O1 2.504(8) . ?
Pr1 N6 2.521(9) . ?
Pr1 O2 2.525(8) . ?
Pr1 O3 2.534(8) . ?
Pr1 N5 2.561(8) 6_657 ?
Pr1 O4 2.571(8) . ?
Pr1 N9 2.616(9) . ?
Pr1 N8 2.629(10) . ?
Pr1 N7 2.629(10) . ?
Ru1 C38 1.974(12) 7_565 ?
Ru1 C38 1.974(12) . ?
Ru1 C39 2.029(18) . ?
Ru1 C40 2.040(15) . ?
Ru1 N10 2.113(9) . ?
Ru1 N10 2.113(9) 7_565 ?
Ru2 C15 1.969(11) . ?
Ru2 C13 1.973(11) . ?
Ru2 C14 2.055(11) . ?
Ru2 C16 2.075(10) . ?
Ru2 N1 2.121(9) . ?
Ru2 N2 2.121(9) . ?
C1 N1 1.357(13) . ?
C1 C2 1.364(16) . ?
C1 H1A 0.9500 . ?
C2 C3 1.392(18) . ?
C2 H2A 0.9500 . ?
C3 C4 1.394(18) . ?
C3 H3A 0.9500 . ?
C4 C5 1.426(17) . ?
C4 C12 1.431(16) . ?
C5 C6 1.349(18) . ?
C5 H5A 0.9500 . ?
C6 C7 1.435(16) . ?
C6 H6A 0.9500 . ?
C7 C8 1.392(17) . ?
C7 C11 1.425(15) . ?
C8 C9 1.368(18) . ?
C8 H8A 0.9500 . ?
C9 C10 1.389(17) . ?
C9 H9A 0.9500 . ?
C10 N2 1.332(14) . ?
C10 H10A 0.9500 . ?
C11 N2 1.366(14) . ?
C11 C12 1.425(16) . ?
C12 N1 1.350(14) . ?
C13 N4 1.168(14) . ?
C14 N5 1.177(13) . ?
C15 N3 1.168(14) . ?
C16 N6 1.097(13) . ?
C17 N9 1.340(16) . ?
C17 C18 1.398(18) . ?
C17 H17A 0.9500 . ?
C18 C19 1.37(2) . ?
C18 H18A 0.9500 . ?
C19 C20 1.39(2) . ?
C19 H19A 0.9500 . ?
C20 C21 1.409(18) . ?
C20 H20A 0.9500 . ?
C21 N9 1.344(16) . ?
C21 C22 1.48(2) . ?
C22 N8 1.371(16) . ?
C22 C23 1.394(19) . ?
C23 C24 1.31(2) . ?
C23 H23A 0.9500 . ?
C24 C25 1.41(2) . ?
C24 H24A 0.9500 . ?
C25 C26 1.395(18) . ?
C25 H25A 0.9500 . ?
C26 N8 1.364(16) . ?
C26 C27 1.48(2) . ?
C27 N7 1.342(16) . ?
C27 C28 1.417(18) . ?
C28 C29 1.41(2) . ?
C28 H28A 0.9500 . ?
C29 C30 1.32(2) . ?
C29 H29A 0.9500 . ?
C30 C31 1.42(2) . ?
C30 H30A 0.9500 . ?
C31 N7 1.359(17) . ?
C31 H31A 0.9500 . ?
C32 N10 1.333(14) . ?
C32 C33 1.395(18) . ?
C32 H32A 0.9500 . ?
C33 C34 1.36(2) . ?
C33 H33A 0.9500 . ?
C34 C35 1.395(19) . ?
C34 H34A 0.9500 . ?
C35 C37 1.407(16) . ?
C35 C36 1.442(18) . ?
C36 C36 1.36(3) 7_565 ?
C36 H36A 0.9500 . ?
C37 N10 1.378(14) . ?
C37 C37 1.39(2) 7_565 ?
C38 N11 1.161(15) . ?
C39 N12 1.20(2) . ?
C40 N13 1.176(19) . ?
N5 Pr1 2.561(8) 6_557 ?
O14 O14 1.20(3) 7_565 ?
O17 O17 1.35(4) 7_565 ?
O18 O18 1.44(4) 7_565 ?
